data_7040986
loop_
_publ_author_name
'LaFortune, James H. W.'
'Johnstone, Timothy C.'
'P\'erez, Manuel'
'Winkelhaus, Daniel'
'Podgorny, Vitali'
'Stephan, Douglas W.'

_publ_section_title
;
 Electrophilic phenoxy-substituted phosphonium cations.
;
_journal_issue 45
_journal_name_full 'Dalton transactions (Cambridge, England : 2003)'
_journal_page_first 18156
_journal_page_last 18162
_journal_paper_doi 10.1039/c6dt03544b
_journal_volume 45
_journal_year 2016
_chemical_formula_sum 'C48 H3 B F37 O P'
_chemical_formula_weight 1340.28
_chemical_name_systematic
; 
 ? 
;
_space_group_IT_number 2
_symmetry_cell_setting triclinic
_symmetry_space_group_name_Hall '-P 1'
_symmetry_space_group_name_H-M 'P -1'
_atom_sites_solution_hydrogens geom
_atom_sites_solution_primary direct
_atom_sites_solution_secondary difmap
_audit_creation_method SHELXL-97
_audit_update_record
;
2016-10-17 deposited with the CCDC.
2016-10-20 downloaded from the CCDC.
;
_cell_angle_alpha 109.009(11)
_cell_angle_beta 106.190(10)
_cell_angle_gamma 90.783(11)
_cell_formula_units_Z 2
_cell_length_a 10.2541(16)
_cell_length_b 13.655(2)
_cell_length_c 18.222(3)
_cell_measurement_reflns_used 3176
_cell_measurement_temperature 150(2)
_cell_measurement_theta_max 21.57
_cell_measurement_theta_min 2.48
_cell_volume 2301.2(7)
_computing_cell_refinement 'Bruker SAINT'
_computing_data_collection 'Bruker APEX2'
_computing_data_reduction 'Bruker SAINT'
_computing_molecular_graphics 'Bruker SHELXTL'
_computing_publication_material 'Bruker SHELXTL'
_computing_structure_refinement 'SHELXL-97 (Sheldrick, 2008)'
_computing_structure_solution 'SHELXS-97 (Sheldrick, 2008)'
_diffrn_ambient_temperature 150(2)
_diffrn_measured_fraction_theta_full 0.984
_diffrn_measured_fraction_theta_max 0.984
_diffrn_measurement_device_type 'Bruker APEX-II CCD'
_diffrn_measurement_method '\f and \w scans'
_diffrn_radiation_monochromator graphite
_diffrn_radiation_source 'fine-focus sealed tube'
_diffrn_radiation_type MoK\a
_diffrn_radiation_wavelength 0.71073
_diffrn_reflns_av_R_equivalents 0.0998
_diffrn_reflns_av_sigmaI/netI 0.1431
_diffrn_reflns_limit_h_max 13
_diffrn_reflns_limit_h_min -13
_diffrn_reflns_limit_k_max 17
_diffrn_reflns_limit_k_min -17
_diffrn_reflns_limit_l_max 23
_diffrn_reflns_limit_l_min -23
_diffrn_reflns_number 39494
_diffrn_reflns_theta_full 27.63
_diffrn_reflns_theta_max 27.63
_diffrn_reflns_theta_min 1.24
_exptl_absorpt_coefficient_mu 0.253
_exptl_absorpt_correction_T_max 0.9512
_exptl_absorpt_correction_T_min 0.9280
_exptl_absorpt_correction_type none
_exptl_crystal_colour colourless
_exptl_crystal_density_diffrn 1.934
_exptl_crystal_density_method 'not measured'
_exptl_crystal_description rod
_exptl_crystal_F_000 1304
_exptl_crystal_size_max 0.30
_exptl_crystal_size_mid 0.20
_exptl_crystal_size_min 0.20
_refine_diff_density_max 0.572
_refine_diff_density_min -0.404
_refine_diff_density_rms 0.090
_refine_ls_extinction_method none
_refine_ls_goodness_of_fit_ref 0.959
_refine_ls_hydrogen_treatment mixed
_refine_ls_matrix_type full
_refine_ls_number_parameters 786
_refine_ls_number_reflns 10542
_refine_ls_number_restraints 659
_refine_ls_restrained_S_all 0.933
_refine_ls_R_factor_all 0.1835
_refine_ls_R_factor_gt 0.0661
_refine_ls_shift/su_max 0.000
_refine_ls_shift/su_mean 0.000
_refine_ls_structure_factor_coef Fsqd
_refine_ls_weighting_details 'calc w=1/[\s^2^(Fo^2^)+(0.0985P)^2^+0.0000P] where P=(Fo^2^+2Fc^2^)/3'
_refine_ls_weighting_scheme calc
_refine_ls_wR_factor_gt 0.1457
_refine_ls_wR_factor_ref 0.2051
_reflns_number_gt 4655
_reflns_number_total 10542
_reflns_threshold_expression >2sigma(I)
_cod_data_source_file c6dt03544b1.cif
_cod_data_source_block jl012_0m
_cod_depositor_comments
;
The following automatic conversions were performed:

'_symmetry_cell_setting' value 'Triclinic' changed to 'triclinic'
according to
/usr/data/users/saulius/crontab/automatic-downloads/rss-feeds/RSC/lib/dictionaries/cif_core.dic
dictionary named 'cif_core.dic' version 2.4.2 from 2011-04-26.

Automatic conversion script
Id: cif_fix_values 4268 2015-11-12 08:31:59Z antanas 

 Adding full bibliography for 7040984--7040987.cif.
;
_cod_original_cell_volume 2301.2(6)
_cod_original_sg_symbol_H-M P-1
_cod_database_code 7040986

loop_
_symmetry_equiv_pos_as_xyz
'x, y, z'
'-x, -y, -z'

loop_
_atom_site_label
_atom_site_type_symbol
_atom_site_fract_x
_atom_site_fract_y
_atom_site_fract_z
_atom_site_U_iso_or_equiv
_atom_site_adp_type
_atom_site_occupancy
_atom_site_symmetry_multiplicity
_atom_site_calc_flag
_atom_site_refinement_flags
_atom_site_disorder_assembly
_atom_site_disorder_group
P1 P 0.19261(12) 0.22376(9) 0.24526(7) 0.0267(3) Uani 1 1 d U A .
F1 F 0.0617(3) 0.04765(19) 0.10190(16) 0.0393(7) Uani 1 1 d U . .
F3 F 0.4437(3) -0.0734(2) 0.02394(18) 0.0521(8) Uani 1 1 d U . .
F8 F -0.0725(3) 0.0324(3) 0.42206(19) 0.0617(9) Uani 1 1 d U . .
F10 F 0.0253(3) 0.3176(2) 0.35015(17) 0.0440(7) Uani 1 1 d U . .
F2 F 0.1706(3) -0.0895(2) -0.00326(17) 0.0517(8) Uani 1 1 d U . .
F4 F 0.6072(3) 0.0838(2) 0.1511(2) 0.0572(9) Uani 1 1 d U . .
F5 F 0.5041(3) 0.2203(2) 0.25482(19) 0.0478(8) Uani 1 1 d U . .
F15 F 0.2613(3) 0.3652(2) 0.17067(18) 0.0544(8) Uani 1 1 d U . .
F11 F -0.1284(3) 0.1956(2) 0.18593(17) 0.0441(7) Uani 1 1 d U . .
F12 F -0.2876(3) 0.2915(3) 0.09467(19) 0.0667(10) Uani 1 1 d U . .
F6 F 0.1893(3) -0.00451(19) 0.24575(17) 0.0373(7) Uani 1 1 d U . .
F7 F 0.0626(3) -0.0861(2) 0.32454(19) 0.0507(8) Uani 1 1 d U . .
F24 F 0.7709(3) 0.7971(2) -0.01093(17) 0.0495(8) Uani 1 1 d U . .
F34 F -0.0443(3) 0.6978(3) 0.1663(3) 0.0854(13) Uani 1 1 d U . .
F35 F 0.0656(3) 0.7661(3) 0.0694(2) 0.0650(9) Uani 1 1 d U . .
F36 F 0.3327(3) 0.7950(2) 0.09851(16) 0.0432(7) Uani 1 1 d U . .
F32 F 0.3952(3) 0.6933(2) 0.3292(2) 0.0570(9) Uani 1 1 d U . .
F33 F 0.1267(4) 0.6663(4) 0.2982(3) 0.1104(18) Uani 1 1 d U . .
F22 F 0.7540(3) 0.9398(2) 0.25573(16) 0.0425(7) Uani 1 1 d U . .
F23 F 0.8521(3) 0.9480(2) 0.13859(19) 0.0520(8) Uani 1 1 d U . .
F25 F 0.5877(3) 0.6330(2) -0.03863(17) 0.0567(8) Uani 1 1 d U . .
F26 F 0.4864(3) 0.6219(2) 0.07818(17) 0.0451(7) Uani 1 1 d U . .
F30 F 0.5105(4) 1.1388(2) 0.3731(2) 0.0826(12) Uani 1 1 d U . .
F29 F 0.6302(4) 1.1408(3) 0.5275(2) 0.0970(14) Uani 1 1 d U . .
F28 F 0.7011(4) 0.9598(4) 0.54933(19) 0.0900(13) Uani 1 1 d U . .
F27 F 0.6709(3) 0.7867(3) 0.42590(19) 0.0656(10) Uani 1 1 d U . .
F31 F 0.4797(3) 0.96558(19) 0.24628(16) 0.0398(7) Uani 1 1 d U . .
C1 C 0.2778(4) 0.1391(3) 0.1813(3) 0.0248(10) Uani 1 1 d U . .
C6 C 0.4184(5) 0.1475(4) 0.1920(3) 0.0311(11) Uani 1 1 d U . .
C5 C 0.4727(5) 0.0772(4) 0.1383(3) 0.0358(12) Uani 1 1 d U . .
C4 C 0.3908(5) -0.0028(4) 0.0738(3) 0.0355(12) Uani 1 1 d U . .
C10 C -0.0155(5) 0.0730(4) 0.3801(3) 0.0407(13) Uani 1 1 d U . .
C11 C -0.0262(5) 0.1754(4) 0.3868(3) 0.0404(13) Uani 1 1 d U . .
F9 F -0.0939(3) 0.2342(3) 0.4336(2) 0.0649(9) Uani 1 1 d U . .
C12 C 0.0378(5) 0.2173(4) 0.3449(3) 0.0342(12) Uani 1 1 d U . .
C7 C 0.1109(4) 0.1595(3) 0.2942(3) 0.0274(10) Uani 1 1 d U . .
C3 C 0.2512(5) -0.0115(3) 0.0606(3) 0.0313(11) Uani 1 1 d U . .
C2 C 0.1971(5) 0.0588(3) 0.1138(3) 0.0280(10) Uani 1 1 d U . .
C13 C 0.0725(5) 0.2815(3) 0.1848(3) 0.0314(11) Uani 1 1 d U . .
C18 C 0.1265(6) 0.3498(4) 0.1543(3) 0.0419(13) Uani 1 1 d U . .
C17 C 0.0447(7) 0.3985(4) 0.1077(3) 0.0531(16) Uani 1 1 d U . .
F14 F 0.0996(4) 0.4616(3) 0.0789(2) 0.0841(13) Uani 1 1 d U . .
C16 C -0.0937(8) 0.3804(4) 0.0887(3) 0.0553(17) Uani 1 1 d U . .
F13 F -0.1756(4) 0.4262(3) 0.0427(2) 0.0851(13) Uani 1 1 d U . .
C15 C -0.1525(6) 0.3129(4) 0.1151(3) 0.0476(15) Uani 1 1 d U . .
C14 C -0.0691(5) 0.2631(4) 0.1634(3) 0.0354(12) Uani 1 1 d U . .
C8 C 0.1184(5) 0.0559(3) 0.2902(3) 0.0286(11) Uani 1 1 d U . .
C9 C 0.0538(5) 0.0129(4) 0.3308(3) 0.0356(12) Uani 1 1 d U . .
C31 C 0.6109(4) 0.7810(3) 0.1736(3) 0.0268(10) Uani 1 1 d U B .
C32 C 0.7057(5) 0.8605(3) 0.1833(3) 0.0310(11) Uani 1 1 d U . .
C33 C 0.7589(5) 0.8672(4) 0.1233(3) 0.0331(11) Uani 1 1 d U . .
C34 C 0.7198(5) 0.7911(4) 0.0489(3) 0.0333(12) Uani 1 1 d U . .
C46 C 0.0927(5) 0.7130(4) 0.1824(4) 0.0544(16) Uani 1 1 d U . .
C47 C 0.1481(5) 0.7459(4) 0.1336(3) 0.0434(13) Uani 1 1 d U . .
C48 C 0.2894(5) 0.7606(3) 0.1505(3) 0.0341(12) Uani 1 1 d U . .
C43 C 0.3813(5) 0.7426(3) 0.2151(3) 0.0291(11) Uani 1 1 d U B .
C44 C 0.3166(5) 0.7114(4) 0.2626(3) 0.0414(13) Uani 1 1 d U . .
C45 C 0.1782(6) 0.6965(4) 0.2477(4) 0.0576(17) Uani 1 1 d U . .
C35 C 0.6262(5) 0.7084(4) 0.0346(3) 0.0335(11) Uani 1 1 d U . .
C36 C 0.5775(5) 0.7051(3) 0.0968(3) 0.0304(11) Uani 1 1 d U . .
C37 C 0.5804(5) 0.8663(4) 0.3271(3) 0.0318(11) Uani 1 1 d U B .
C42 C 0.5407(5) 0.9601(4) 0.3216(3) 0.0341(11) Uani 1 1 d U . .
C41 C 0.5555(6) 1.0510(4) 0.3856(4) 0.0504(15) Uani 1 1 d U . .
C39 C 0.6514(6) 0.9620(6) 0.4741(3) 0.0596(18) Uani 1 1 d U . .
C38 C 0.6346(5) 0.8728(5) 0.4071(3) 0.0450(14) Uani 1 1 d U . .
O1 O 0.3114(3) 0.3072(2) 0.30897(18) 0.0341(8) Uani 1 1 d U . .
B1 B 0.5489(5) 0.7633(4) 0.2434(3) 0.0279(12) Uani 1 1 d U . .
C40 C 0.6142(6) 1.0521(6) 0.4636(4) 0.0619(17) Uani 1 1 d U . .
C19A C 0.315(2) 0.3821(10) 0.3818(9) 0.036(3) Uani 0.413(8) 1 d PGU A 1
C20A C 0.345(2) 0.3669(8) 0.4563(11) 0.040(10) Uani 0.413(8) 1 d PGU A 1
C21A C 0.3475(16) 0.4493(10) 0.5260(9) 0.036(3) Uani 0.413(8) 1 d PGU A 1
H3A H 0.3678 0.4389 0.5769 0.043 Uiso 0.413(8) 1 calc PR A 1
C22A C 0.3203(14) 0.5469(8) 0.5213(7) 0.036(3) Uani 0.413(8) 1 d PGU A 1
C23A C 0.2906(14) 0.5621(9) 0.4468(7) 0.036(3) Uani 0.413(8) 1 d PGU A 1
H17A H 0.2720 0.6287 0.4436 0.043 Uiso 0.413(8) 1 calc PR A 1
C24A C 0.2881(17) 0.4796(12) 0.3771(7) 0.036(3) Uani 0.413(8) 1 d PGU A 1
H99A H 0.2678 0.4900 0.3262 0.043 Uiso 0.413(8) 1 calc PR A 1
F16A F 0.321(4) 0.619(3) 0.593(2) 0.111(12) Uani 0.413(8) 1 d PU A 1
F37A F 0.3716(8) 0.2739(6) 0.4492(5) 0.052(3) Uani 0.413(8) 1 d PU A 1
C19B C 0.3048(18) 0.3857(10) 0.3842(9) 0.043(2) Uani 0.587(8) 1 d PU A 2
C20B C 0.3521(19) 0.3575(15) 0.4526(10) 0.044(7) Uani 0.587(8) 1 d PU A 2
H5B H 0.3767 0.2892 0.4471 0.052 Uiso 0.587(8) 1 calc PR A 2
C21B C 0.3637(14) 0.4289(9) 0.5295(8) 0.043(2) Uani 0.587(8) 1 d PU A 2
H3B H 0.3944 0.4118 0.5776 0.051 Uiso 0.587(8) 1 calc PR A 2
C22B C 0.3274(14) 0.5258(9) 0.5308(7) 0.043(2) Uani 0.587(8) 1 d PU A 2
C23B C 0.2794(13) 0.5591(9) 0.4646(7) 0.043(2) Uani 0.587(8) 1 d PU A 2
H17B H 0.2559 0.6276 0.4701 0.051 Uiso 0.587(8) 1 calc PR A 2
C24B C 0.2686(14) 0.4836(10) 0.3898(7) 0.043(2) Uani 0.587(8) 1 d PU A 2
F16B F 0.340(2) 0.6063(13) 0.5995(13) 0.056(3) Uani 0.587(8) 1 d PU A 2
F37B F 0.2393(7) 0.4942(4) 0.3160(3) 0.070(2) Uani 0.587(8) 1 d PU A 2
C25A C 0.6285(15) 0.6681(11) 0.2616(11) 0.049(3) Uani 0.411(10) 1 d PGDU B 1
C26A C 0.5749(11) 0.5641(12) 0.2344(10) 0.049(3) Uani 0.411(10) 1 d PGDU B 1
C27A C 0.6576(13) 0.4906(9) 0.2533(8) 0.049(3) Uani 0.411(10) 1 d PGDU B 1
C28A C 0.7939(13) 0.5210(9) 0.2994(8) 0.049(3) Uani 0.411(10) 1 d PGDU B 1
C29A C 0.8474(11) 0.6250(10) 0.3266(8) 0.049(3) Uani 0.411(10) 1 d PGDU B 1
C30A C 0.7647(15) 0.6986(8) 0.3077(10) 0.049(3) Uani 0.411(10) 1 d PGDU B 1
F17A F 0.4392(15) 0.5330(11) 0.1929(8) 0.058(2) Uani 0.411(10) 1 d PDU B 1
F18A F 0.5968(12) 0.3927(7) 0.2260(6) 0.058(2) Uani 0.411(10) 1 d PDU B 1
F19A F 0.8637(12) 0.4413(8) 0.3136(6) 0.058(2) Uani 0.411(10) 1 d PDU B 1
F20A F 0.9778(10) 0.6453(9) 0.3753(6) 0.058(2) Uani 0.411(10) 1 d PDU B 1
F21A F 0.838(3) 0.7905(18) 0.3399(15) 0.059(6) Uani 0.411(10) 1 d PDU B 1
C25B C 0.6195(8) 0.6541(6) 0.2553(7) 0.0359(14) Uani 0.589(10) 1 d PGDU B 2
C26B C 0.5420(6) 0.5572(7) 0.2229(6) 0.0359(14) Uani 0.589(10) 1 d PGDU B 2
C27B C 0.6030(7) 0.4697(5) 0.2317(5) 0.0359(14) Uani 0.589(10) 1 d PGDU B 2
C28B C 0.7414(7) 0.4791(5) 0.2727(5) 0.0359(14) Uani 0.589(10) 1 d PGDU B 2
C29B C 0.8189(6) 0.5760(6) 0.3051(5) 0.0359(14) Uani 0.589(10) 1 d PGDU B 2
C30B C 0.7580(8) 0.6635(5) 0.2963(6) 0.0359(14) Uani 0.589(10) 1 d PGDU B 2
F17B F 0.4138(8) 0.5389(7) 0.1806(6) 0.0490(13) Uani 0.589(10) 1 d PDU B 2
F18B F 0.5300(7) 0.3735(4) 0.1994(4) 0.0490(13) Uani 0.589(10) 1 d PDU B 2
F19B F 0.8002(7) 0.3925(5) 0.2822(4) 0.0490(13) Uani 0.589(10) 1 d PDU B 2
F20B F 0.9502(5) 0.5856(6) 0.3486(4) 0.0490(13) Uani 0.589(10) 1 d PDU B 2
F21B F 0.8321(18) 0.7539(12) 0.3215(9) 0.043(3) Uani 0.589(10) 1 d PDU B 2

loop_
_atom_site_aniso_label
_atom_site_aniso_U_11
_atom_site_aniso_U_22
_atom_site_aniso_U_33
_atom_site_aniso_U_23
_atom_site_aniso_U_13
_atom_site_aniso_U_12
P1 0.0299(7) 0.0224(6) 0.0246(7) 0.0068(5) 0.0044(6) 0.0022(5)
F1 0.0240(16) 0.0336(15) 0.0430(17) -0.0030(13) 0.0027(13) 0.0021(11)
F3 0.067(2) 0.0561(19) 0.055(2) 0.0264(16) 0.0406(18) 0.0346(16)
F8 0.059(2) 0.087(2) 0.050(2) 0.0302(18) 0.0259(18) -0.0071(17)
F10 0.0441(18) 0.0364(16) 0.0497(18) 0.0093(14) 0.0171(15) 0.0179(13)
F2 0.058(2) 0.0420(17) 0.0337(17) -0.0040(14) 0.0010(15) 0.0191(15)
F4 0.0275(18) 0.062(2) 0.100(3) 0.0405(19) 0.0315(18) 0.0123(14)
F5 0.0281(17) 0.0366(17) 0.066(2) 0.0128(16) -0.0001(15) -0.0056(13)
F15 0.062(2) 0.056(2) 0.0416(19) 0.0226(16) 0.0046(17) -0.0168(16)
F11 0.0287(16) 0.0508(18) 0.0476(18) 0.0144(15) 0.0062(14) 0.0080(13)
F12 0.048(2) 0.082(2) 0.053(2) 0.0128(18) 0.0010(18) 0.0346(18)
F6 0.0413(17) 0.0285(14) 0.0507(18) 0.0170(13) 0.0225(14) 0.0104(12)
F7 0.056(2) 0.0428(18) 0.061(2) 0.0298(16) 0.0148(17) -0.0018(14)
F24 0.059(2) 0.065(2) 0.0401(18) 0.0259(16) 0.0294(16) 0.0159(16)
F34 0.029(2) 0.081(3) 0.155(4) 0.047(3) 0.035(2) 0.0115(17)
F35 0.035(2) 0.085(2) 0.057(2) 0.0103(19) 0.0018(17) 0.0175(17)
F36 0.0383(18) 0.0558(18) 0.0371(17) 0.0200(15) 0.0089(14) 0.0121(14)
F32 0.056(2) 0.073(2) 0.086(2) 0.062(2) 0.0479(19) 0.0328(17)
F33 0.066(3) 0.146(4) 0.215(5) 0.142(4) 0.092(3) 0.051(3)
F22 0.0394(18) 0.0481(17) 0.0320(16) 0.0031(14) 0.0121(14) -0.0157(13)
F23 0.050(2) 0.0539(19) 0.059(2) 0.0193(16) 0.0276(17) -0.0113(15)
F25 0.065(2) 0.059(2) 0.0347(18) -0.0033(16) 0.0193(16) 0.0032(16)
F26 0.0497(19) 0.0296(15) 0.0512(19) 0.0050(14) 0.0187(15) -0.0059(13)
F30 0.147(4) 0.0361(19) 0.076(3) 0.0050(18) 0.067(3) 0.009(2)
F29 0.101(3) 0.105(3) 0.051(2) -0.030(2) 0.040(2) -0.034(2)
F28 0.053(2) 0.182(4) 0.0259(19) 0.027(2) 0.0073(17) 0.012(2)
F27 0.055(2) 0.119(3) 0.052(2) 0.060(2) 0.0226(17) 0.036(2)
F31 0.0566(19) 0.0331(15) 0.0384(17) 0.0186(13) 0.0197(15) 0.0146(13)
C1 0.025(3) 0.028(2) 0.024(2) 0.015(2) 0.003(2) 0.0029(19)
C6 0.023(3) 0.034(3) 0.036(3) 0.019(2) 0.000(2) -0.003(2)
C5 0.027(3) 0.044(3) 0.052(4) 0.032(3) 0.019(3) 0.009(2)
C4 0.044(3) 0.043(3) 0.038(3) 0.026(3) 0.025(3) 0.023(3)
C10 0.027(3) 0.061(4) 0.034(3) 0.019(3) 0.007(2) -0.007(2)
C11 0.027(3) 0.060(4) 0.029(3) 0.006(3) 0.012(2) 0.005(2)
F9 0.056(2) 0.084(2) 0.058(2) 0.0094(18) 0.0404(18) 0.0161(18)
C12 0.028(3) 0.039(3) 0.029(3) 0.006(2) 0.005(2) 0.009(2)
C7 0.025(3) 0.029(3) 0.025(3) 0.010(2) 0.003(2) 0.0045(19)
C3 0.039(3) 0.028(3) 0.024(3) 0.008(2) 0.005(2) 0.006(2)
C2 0.027(3) 0.030(3) 0.025(3) 0.009(2) 0.004(2) 0.005(2)
C13 0.042(3) 0.023(2) 0.021(3) 0.003(2) 0.003(2) 0.004(2)
C18 0.055(4) 0.032(3) 0.032(3) 0.011(2) 0.004(3) 0.004(3)
C17 0.086(5) 0.032(3) 0.029(3) 0.012(3) -0.003(3) 0.008(3)
F14 0.138(4) 0.056(2) 0.056(2) 0.0404(19) 0.001(2) -0.008(2)
C16 0.091(5) 0.036(3) 0.033(3) 0.015(3) 0.005(3) 0.024(3)
F13 0.121(3) 0.067(2) 0.056(2) 0.0320(19) -0.006(2) 0.044(2)
C15 0.051(4) 0.049(3) 0.027(3) -0.001(3) 0.002(3) 0.025(3)
C14 0.046(3) 0.027(3) 0.028(3) 0.005(2) 0.009(3) 0.014(2)
C8 0.024(3) 0.035(3) 0.028(3) 0.013(2) 0.007(2) 0.007(2)
C9 0.032(3) 0.037(3) 0.037(3) 0.018(2) 0.002(2) 0.000(2)
C31 0.024(3) 0.027(2) 0.031(3) 0.013(2) 0.008(2) 0.006(2)
C32 0.031(3) 0.030(3) 0.027(3) 0.005(2) 0.006(2) 0.002(2)
C33 0.030(3) 0.034(3) 0.043(3) 0.015(2) 0.019(2) 0.002(2)
C34 0.039(3) 0.046(3) 0.027(3) 0.020(3) 0.021(2) 0.011(2)
C46 0.026(3) 0.042(3) 0.098(5) 0.023(3) 0.024(3) 0.001(2)
C47 0.032(3) 0.036(3) 0.050(4) 0.008(3) 0.001(3) 0.007(2)
C48 0.032(3) 0.027(3) 0.046(3) 0.011(2) 0.018(3) 0.006(2)
C43 0.032(3) 0.018(2) 0.041(3) 0.011(2) 0.015(2) 0.0073(19)
C44 0.041(3) 0.035(3) 0.067(4) 0.032(3) 0.027(3) 0.018(2)
C45 0.047(4) 0.053(4) 0.107(5) 0.051(4) 0.046(4) 0.016(3)
C35 0.035(3) 0.037(3) 0.025(3) 0.005(2) 0.010(2) 0.009(2)
C36 0.028(3) 0.025(3) 0.038(3) 0.012(2) 0.009(2) 0.000(2)
C37 0.025(3) 0.046(3) 0.031(3) 0.019(2) 0.011(2) 0.003(2)
C42 0.036(3) 0.040(3) 0.026(3) 0.010(2) 0.011(2) 0.000(2)
C41 0.064(4) 0.039(3) 0.053(4) 0.008(3) 0.036(3) 0.000(3)
C39 0.036(4) 0.113(6) 0.018(3) 0.012(4) 0.005(3) -0.005(3)
C38 0.029(3) 0.074(4) 0.042(4) 0.033(3) 0.010(3) 0.009(3)
O1 0.037(2) 0.0315(18) 0.0247(18) 0.0037(15) 0.0024(15) -0.0076(14)
B1 0.024(3) 0.032(3) 0.037(3) 0.020(3) 0.013(3) 0.009(2)
C40 0.052(4) 0.082(5) 0.036(4) -0.007(4) 0.022(3) -0.009(3)
C19A 0.037(6) 0.035(5) 0.021(5) -0.007(4) 0.007(4) 0.002(4)
C20A 0.04(2) 0.032(16) 0.049(16) 0.015(15) 0.016(15) -0.008(12)
C21A 0.037(6) 0.035(5) 0.021(5) -0.007(4) 0.007(4) 0.002(4)
C22A 0.037(6) 0.035(5) 0.021(5) -0.007(4) 0.007(4) 0.002(4)
C23A 0.037(6) 0.035(5) 0.021(5) -0.007(4) 0.007(4) 0.002(4)
C24A 0.037(6) 0.035(5) 0.021(5) -0.007(4) 0.007(4) 0.002(4)
F16A 0.096(15) 0.12(2) 0.059(14) -0.033(12) 0.015(10) 0.027(12)
F37A 0.077(6) 0.042(5) 0.046(5) 0.027(4) 0.020(4) 0.018(4)
C19B 0.050(4) 0.039(4) 0.034(4) 0.007(3) 0.012(3) 0.004(3)
C20B 0.032(13) 0.061(15) 0.026(9) 0.001(10) 0.005(10) 0.007(10)
C21B 0.050(4) 0.039(4) 0.034(4) 0.007(3) 0.012(3) 0.004(3)
C22B 0.050(4) 0.039(4) 0.034(4) 0.007(3) 0.012(3) 0.004(3)
C23B 0.050(4) 0.039(4) 0.034(4) 0.007(3) 0.012(3) 0.004(3)
C24B 0.050(4) 0.039(4) 0.034(4) 0.007(3) 0.012(3) 0.004(3)
F16B 0.077(9) 0.039(5) 0.040(7) -0.009(4) 0.024(6) -0.003(5)
F37B 0.116(6) 0.031(3) 0.046(4) 0.013(3) -0.004(3) 0.024(3)
C25A 0.057(5) 0.054(5) 0.062(6) 0.037(4) 0.035(4) 0.036(5)
C26A 0.057(5) 0.054(5) 0.062(6) 0.037(4) 0.035(4) 0.036(5)
C27A 0.057(5) 0.054(5) 0.062(6) 0.037(4) 0.035(4) 0.036(5)
C28A 0.057(5) 0.054(5) 0.062(6) 0.037(4) 0.035(4) 0.036(5)
C29A 0.057(5) 0.054(5) 0.062(6) 0.037(4) 0.035(4) 0.036(5)
C30A 0.057(5) 0.054(5) 0.062(6) 0.037(4) 0.035(4) 0.036(5)
F17A 0.078(4) 0.041(3) 0.076(4) 0.034(3) 0.039(3) 0.038(3)
F18A 0.078(4) 0.041(3) 0.076(4) 0.034(3) 0.039(3) 0.038(3)
F19A 0.078(4) 0.041(3) 0.076(4) 0.034(3) 0.039(3) 0.038(3)
F20A 0.078(4) 0.041(3) 0.076(4) 0.034(3) 0.039(3) 0.038(3)
F21A 0.047(8) 0.073(15) 0.058(10) 0.017(9) 0.022(8) 0.011(10)
C25B 0.034(2) 0.042(3) 0.061(3) 0.040(3) 0.033(2) 0.024(2)
C26B 0.034(2) 0.042(3) 0.061(3) 0.040(3) 0.033(2) 0.024(2)
C27B 0.034(2) 0.042(3) 0.061(3) 0.040(3) 0.033(2) 0.024(2)
C28B 0.034(2) 0.042(3) 0.061(3) 0.040(3) 0.033(2) 0.024(2)
C29B 0.034(2) 0.042(3) 0.061(3) 0.040(3) 0.033(2) 0.024(2)
C30B 0.034(2) 0.042(3) 0.061(3) 0.040(3) 0.033(2) 0.024(2)
F17B 0.045(2) 0.039(2) 0.086(3) 0.0397(19) 0.032(2) 0.0222(16)
F18B 0.045(2) 0.039(2) 0.086(3) 0.0397(19) 0.032(2) 0.0222(16)
F19B 0.045(2) 0.039(2) 0.086(3) 0.0397(19) 0.032(2) 0.0222(16)
F20B 0.045(2) 0.039(2) 0.086(3) 0.0397(19) 0.032(2) 0.0222(16)
F21B 0.018(4) 0.070(10) 0.049(7) 0.029(7) 0.011(5) 0.007(6)

loop_
_atom_type_symbol
_atom_type_description
_atom_type_scat_dispersion_real
_atom_type_scat_dispersion_imag
_atom_type_scat_source
C C 0.0033 0.0016 'International Tables Vol C Tables 4.2.6.8 and 6.1.1.4'
B B 0.0013 0.0007 'International Tables Vol C Tables 4.2.6.8 and 6.1.1.4'
F F 0.0171 0.0103 'International Tables Vol C Tables 4.2.6.8 and 6.1.1.4'
P P 0.1023 0.0942 'International Tables Vol C Tables 4.2.6.8 and 6.1.1.4'
O O 0.0106 0.0060 'International Tables Vol C Tables 4.2.6.8 and 6.1.1.4'
H H 0.0000 0.0000 'International Tables Vol C Tables 4.2.6.8 and 6.1.1.4'

loop_
_geom_angle_atom_site_label_1
_geom_angle_atom_site_label_2
_geom_angle_atom_site_label_3
_geom_angle
O1 P1 C1 102.8(2)
O1 P1 C7 110.78(19)
C1 P1 C7 113.15(19)
O1 P1 C13 110.81(19)
C1 P1 C13 107.9(2)
C7 P1 C13 111.1(2)
C2 C1 C6 117.0(4)
C2 C1 P1 117.1(3)
C6 C1 P1 125.9(4)
F5 C6 C5 117.7(4)
F5 C6 C1 121.6(4)
C5 C6 C1 120.6(5)
F4 C5 C4 119.1(5)
F4 C5 C6 119.9(5)
C4 C5 C6 120.9(5)
F3 C4 C5 121.0(5)
F3 C4 C3 119.3(5)
C5 C4 C3 119.7(4)
F8 C10 C9 119.9(5)
F8 C10 C11 119.4(5)
C9 C10 C11 120.7(5)
F9 C11 C10 121.5(5)
F9 C11 C12 120.0(5)
C10 C11 C12 118.5(4)
F10 C12 C11 118.7(4)
F10 C12 C7 118.3(4)
C11 C12 C7 123.0(4)
C8 C7 C12 115.7(4)
C8 C7 P1 125.6(3)
C12 C7 P1 118.6(3)
F2 C3 C2 120.9(4)
F2 C3 C4 119.7(4)
C2 C3 C4 119.3(5)
F1 C2 C3 118.9(4)
F1 C2 C1 118.7(4)
C3 C2 C1 122.4(4)
C14 C13 C18 117.1(4)
C14 C13 P1 126.0(4)
C18 C13 P1 116.8(4)
F15 C18 C17 119.6(5)
F15 C18 C13 118.5(4)
C17 C18 C13 121.9(6)
F14 C17 C18 120.2(6)
F14 C17 C16 120.1(5)
C18 C17 C16 119.7(6)
F13 C16 C17 120.8(6)
F13 C16 C15 118.0(6)
C17 C16 C15 121.1(5)
F12 C15 C16 121.9(5)
F12 C15 C14 118.6(5)
C16 C15 C14 119.5(6)
F11 C14 C13 121.0(4)
F11 C14 C15 118.4(5)
C13 C14 C15 120.5(5)
F6 C8 C9 117.9(4)
F6 C8 C7 120.3(4)
C9 C8 C7 121.9(4)
F7 C9 C8 119.8(4)
F7 C9 C10 120.0(4)
C8 C9 C10 120.1(4)
C32 C31 C36 112.6(4)
C32 C31 B1 127.6(4)
C36 C31 B1 119.5(4)
F22 C32 C33 114.8(4)
F22 C32 C31 120.7(4)
C33 C32 C31 124.5(4)
F23 C33 C34 119.8(4)
F23 C33 C32 120.3(4)
C34 C33 C32 119.8(4)
C33 C34 F24 120.4(4)
C33 C34 C35 119.2(4)
F24 C34 C35 120.4(4)
F34 C46 C45 120.9(5)
F34 C46 C47 120.7(6)
C45 C46 C47 118.4(5)
F35 C47 C46 119.8(5)
F35 C47 C48 120.0(5)
C46 C47 C48 120.2(5)
F36 C48 C43 121.2(4)
F36 C48 C47 114.9(4)
C43 C48 C47 123.9(5)
C48 C43 C44 112.2(4)
C48 C43 B1 127.9(4)
C44 C43 B1 119.7(4)
F32 C44 C45 116.4(4)
F32 C44 C43 118.3(4)
C45 C44 C43 125.3(5)
F33 C45 C46 119.9(5)
F33 C45 C44 120.2(6)
C46 C45 C44 120.0(5)
F25 C35 C36 122.0(4)
F25 C35 C34 119.3(4)
C36 C35 C34 118.6(4)
F26 C36 C35 115.2(4)
F26 C36 C31 119.5(4)
C35 C36 C31 125.2(4)
C42 C37 C38 111.4(5)
C42 C37 B1 119.3(4)
C38 C37 B1 129.1(4)
F31 C42 C41 115.5(4)
F31 C42 C37 118.6(4)
C41 C42 C37 125.9(5)
F30 C41 C42 120.9(5)
F30 C41 C40 119.8(5)
C42 C41 C40 119.2(5)
F28 C39 C40 119.3(6)
F28 C39 C38 120.9(6)
C40 C39 C38 119.9(5)
F27 C38 C37 120.6(5)
F27 C38 C39 114.1(5)
C37 C38 C39 125.2(5)
C19A O1 C19B 4.1(15)
C19A O1 P1 130.4(9)
C19B O1 P1 126.5(7)
C25A B1 C43 115.5(7)
C25A B1 C37 110.8(7)
C43 B1 C37 101.7(3)
C25A B1 C31 101.7(7)
C43 B1 C31 113.7(4)
C37 B1 C31 113.8(4)
C25A B1 C25B 5.8(10)
C43 B1 C25B 110.6(4)
C37 B1 C25B 115.7(5)
C31 B1 C25B 101.8(5)
C39 C40 F29 121.4(6)
C39 C40 C41 118.3(6)
F29 C40 C41 120.2(6)
O1 C19A C20A 125.4(12)
O1 C19A C24A 114.6(12)
C20A C19A C24A 120.0
F37A C20A C19A 111.1(12)
F37A C20A C21A 128.9(12)
C19A C20A C21A 120.0
C22A C21A C20A 120.0
C22A C21A H3A 120.0
C20A C21A H3A 120.0
F16A C22A C23A 126.1(17)
F16A C22A C21A 113.8(17)
C23A C22A C21A 120.0
C24A C23A C22A 120.0
C24A C23A H17A 120.0
C22A C23A H17A 120.0
C23A C24A C19A 120.0
C23A C24A H99A 120.0
C19A C24A H99A 120.0
C24B C19B C20B 121.5(10)
C24B C19B O1 123.8(11)
C20B C19B O1 114.3(12)
C19B C20B C21B 120.2(14)
C19B C20B H5B 119.9
C21B C20B H5B 119.9
C22B C21B C20B 115.2(11)
C22B C21B H3B 122.4
C20B C21B H3B 122.4
F16B C22B C21B 123.6(12)
F16B C22B C23B 108.9(13)
C21B C22B C23B 127.4(9)
C24B C23B C22B 114.3(8)
C24B C23B H17B 122.8
C22B C23B H17B 122.8
F37B C24B C19B 109.7(10)
F37B C24B C23B 128.7(10)
C19B C24B C23B 121.2(8)
C26A C25A C30A 120.0
C26A C25A B1 126.7(10)
C30A C25A B1 113.3(10)
F17A C26A C27A 118.7(11)
F17A C26A C25A 121.2(11)
C27A C26A C25A 120.0
F18A C27A C26A 115.9(9)
F18A C27A C28A 124.1(9)
C26A C27A C28A 120.0
F19A C28A C29A 125.9(9)
F19A C28A C27A 114.1(9)
C29A C28A C27A 120.0
F20A C29A C28A 114.1(9)
F20A C29A C30A 125.8(9)
C28A C29A C30A 120.0
F21A C30A C29A 108.7(16)
F21A C30A C25A 131.3(16)
C29A C30A C25A 120.0
C26B C25B C30B 120.0
C26B C25B B1 121.4(6)
C30B C25B B1 118.6(6)
F17B C26B C27B 114.9(7)
F17B C26B C25B 125.0(7)
C27B C26B C25B 120.0
F18B C27B C26B 121.2(5)
F18B C27B C28B 118.8(5)
C26B C27B C28B 120.0
F19B C28B C29B 120.5(5)
F19B C28B C27B 119.5(5)
C29B C28B C27B 120.0
F20B C29B C28B 119.6(5)
F20B C29B C30B 120.3(5)
C28B C29B C30B 120.0
F21B C30B C29B 120.4(9)
F21B C30B C25B 119.4(9)
C29B C30B C25B 120.0

loop_
_geom_bond_atom_site_label_1
_geom_bond_atom_site_label_2
_geom_bond_distance
P1 O1 1.563(3)
P1 C1 1.782(4)
P1 C7 1.782(5)
P1 C13 1.785(4)
F1 C2 1.343(5)
F3 C4 1.330(5)
F8 C10 1.323(5)
F10 C12 1.351(5)
F2 C3 1.343(5)
F4 C5 1.330(5)
F5 C6 1.321(5)
F15 C18 1.329(6)
F11 C14 1.325(6)
F12 C15 1.332(6)
F6 C8 1.333(5)
F7 C9 1.326(5)
F24 C34 1.359(5)
F34 C46 1.351(6)
F35 C47 1.351(6)
F36 C48 1.355(5)
F32 C44 1.357(6)
F33 C45 1.343(6)
F22 C32 1.360(5)
F23 C33 1.353(5)
F25 C35 1.341(5)
F26 C36 1.350(5)
F30 C41 1.355(6)
F29 C40 1.350(7)
F28 C39 1.333(6)
F27 C38 1.356(6)
F31 C42 1.367(5)
C1 C2 1.389(6)
C1 C6 1.398(6)
C6 C5 1.376(7)
C5 C4 1.367(7)
C4 C3 1.380(7)
C10 C9 1.370(7)
C10 C11 1.372(7)
C11 F9 1.324(5)
C11 C12 1.377(7)
C12 C7 1.401(6)
C7 C8 1.397(6)
C3 C2 1.370(6)
C13 C14 1.391(7)
C13 C18 1.408(7)
C18 C17 1.361(7)
C17 F14 1.334(7)
C17 C16 1.362(9)
C16 F13 1.328(6)
C16 C15 1.370(8)
C15 C14 1.399(7)
C8 C9 1.370(6)
C31 C32 1.380(6)
C31 C36 1.389(6)
C31 B1 1.652(7)
C32 C33 1.378(6)
C33 C34 1.358(7)
C34 C35 1.379(7)
C46 C45 1.354(8)
C46 C47 1.360(8)
C47 C48 1.391(7)
C48 C43 1.382(6)
C43 C44 1.387(6)
C43 B1 1.642(7)
C44 C45 1.368(7)
C35 C36 1.372(6)
C37 C42 1.376(6)
C37 C38 1.381(7)
C37 B1 1.651(7)
C42 C41 1.371(7)
C41 C40 1.375(8)
C39 C40 1.349(9)
C39 C38 1.382(8)
O1 C19A 1.376(10)
O1 C19B 1.459(11)
B1 C25A 1.619(8)
B1 C25B 1.716(6)
C19A C20A 1.3900
C19A C24A 1.3900
C20A F37A 1.275(12)
C20A C21A 1.3900
C21A C22A 1.3900
C21A H3A 0.9500
C22A F16A 1.36(4)
C22A C23A 1.3900
C23A C24A 1.3900
C23A H17A 0.9500
C24A H99A 0.9500
C19B C24B 1.372(12)
C19B C20B 1.385(14)
C20B C21B 1.394(15)
C20B H5B 0.9500
C21B C22B 1.374(12)
C21B H3B 0.9500
C22B F16B 1.34(2)
C22B C23B 1.391(12)
C23B C24B 1.389(12)
C23B H17B 0.9500
C24B F37B 1.349(12)
C25A C26A 1.3900
C25A C30A 1.3900
C26A F17A 1.370(19)
C26A C27A 1.3900
C27A F18A 1.340(14)
C27A C28A 1.3900
C28A F19A 1.367(9)
C28A C29A 1.3900
C29A F20A 1.349(13)
C29A C30A 1.3900
C30A F21A 1.32(3)
C25B C26B 1.3900
C25B C30B 1.3900
C26B F17B 1.299(11)
C26B C27B 1.3900
C27B F18B 1.363(9)
C27B C28B 1.3900
C28B F19B 1.374(6)
C28B C29B 1.3900
C29B F20B 1.339(8)
C29B C30B 1.3900
C30B F21B 1.312(18)

loop_
_geom_torsion_atom_site_label_1
_geom_torsion_atom_site_label_2
_geom_torsion_atom_site_label_3
_geom_torsion_atom_site_label_4
_geom_torsion
O1 P1 C1 C2 -175.7(3)
C7 P1 C1 C2 64.7(4)
C13 P1 C1 C2 -58.6(4)
O1 P1 C1 C6 2.9(4)
C7 P1 C1 C6 -116.7(4)
C13 P1 C1 C6 120.0(4)
C2 C1 C6 F5 -179.1(4)
P1 C1 C6 F5 2.3(6)
C2 C1 C6 C5 -1.3(6)
P1 C1 C6 C5 -179.9(3)
F5 C6 C5 F4 0.5(6)
C1 C6 C5 F4 -177.4(4)
F5 C6 C5 C4 177.3(4)
C1 C6 C5 C4 -0.6(7)
F4 C5 C4 F3 -0.2(6)
C6 C5 C4 F3 -177.0(4)
F4 C5 C4 C3 179.0(4)
C6 C5 C4 C3 2.2(7)
F8 C10 C11 F9 -1.0(8)
C9 C10 C11 F9 179.3(5)
F8 C10 C11 C12 177.8(5)
C9 C10 C11 C12 -1.9(8)
F9 C11 C12 F10 -2.5(7)
C10 C11 C12 F10 178.7(4)
F9 C11 C12 C7 -179.8(4)
C10 C11 C12 C7 1.4(7)
F10 C12 C7 C8 -178.9(4)
C11 C12 C7 C8 -1.6(7)
F10 C12 C7 P1 4.2(6)
C11 C12 C7 P1 -178.5(4)
O1 P1 C7 C8 -110.0(4)
C1 P1 C7 C8 4.8(5)
C13 P1 C7 C8 126.4(4)
O1 P1 C7 C12 66.5(4)
C1 P1 C7 C12 -178.7(3)
C13 P1 C7 C12 -57.1(4)
F3 C4 C3 F2 -1.5(6)
C5 C4 C3 F2 179.4(4)
F3 C4 C3 C2 177.4(4)
C5 C4 C3 C2 -1.8(6)
F2 C3 C2 F1 1.0(6)
C4 C3 C2 F1 -177.8(4)
F2 C3 C2 C1 178.7(4)
C4 C3 C2 C1 -0.2(6)
C6 C1 C2 F1 179.3(3)
P1 C1 C2 F1 -1.9(5)
C6 C1 C2 C3 1.7(6)
P1 C1 C2 C3 -179.6(3)
O1 P1 C13 C14 -136.1(4)
C1 P1 C13 C14 112.0(4)
C7 P1 C13 C14 -12.6(5)
O1 P1 C13 C18 45.6(4)
C1 P1 C13 C18 -66.2(4)
C7 P1 C13 C18 169.2(4)
C14 C13 C18 F15 -177.0(4)
P1 C13 C18 F15 1.4(6)
C14 C13 C18 C17 1.8(7)
P1 C13 C18 C17 -179.8(4)
F15 C18 C17 F14 -0.2(8)
C13 C18 C17 F14 -179.0(5)
F15 C18 C17 C16 178.1(5)
C13 C18 C17 C16 -0.7(8)
F14 C17 C16 F13 -1.0(8)
C18 C17 C16 F13 -179.3(5)
F14 C17 C16 C15 177.5(5)
C18 C17 C16 C15 -0.8(8)
F13 C16 C15 F12 1.1(8)
C17 C16 C15 F12 -177.5(5)
F13 C16 C15 C14 179.7(4)
C17 C16 C15 C14 1.1(8)
C18 C13 C14 F11 176.4(4)
P1 C13 C14 F11 -1.8(7)
C18 C13 C14 C15 -1.4(7)
P1 C13 C14 C15 -179.6(3)
F12 C15 C14 F11 0.9(6)
C16 C15 C14 F11 -177.9(4)
F12 C15 C14 C13 178.7(4)
C16 C15 C14 C13 0.0(7)
C12 C7 C8 F6 -177.8(4)
P1 C7 C8 F6 -1.2(6)
C12 C7 C8 C9 2.4(7)
P1 C7 C8 C9 179.0(4)
F6 C8 C9 F7 -0.5(7)
C7 C8 C9 F7 179.3(4)
F6 C8 C9 C10 177.2(4)
C7 C8 C9 C10 -3.0(7)
F8 C10 C9 F7 0.7(7)
C11 C10 C9 F7 -179.6(4)
F8 C10 C9 C8 -177.0(4)
C11 C10 C9 C8 2.8(8)
C36 C31 C32 F22 -177.7(4)
B1 C31 C32 F22 -3.9(7)
C36 C31 C32 C33 2.3(6)
B1 C31 C32 C33 176.1(4)
F22 C32 C33 F23 0.2(6)
C31 C32 C33 F23 -179.7(4)
F22 C32 C33 C34 178.7(4)
C31 C32 C33 C34 -1.2(7)
F23 C33 C34 F24 -1.9(7)
C32 C33 C34 F24 179.6(4)
F23 C33 C34 C35 179.0(4)
C32 C33 C34 C35 0.5(7)
F34 C46 C47 F35 1.7(8)
C45 C46 C47 F35 -178.0(5)
F34 C46 C47 C48 -179.5(5)
C45 C46 C47 C48 0.8(8)
F35 C47 C48 F36 -0.2(6)
C46 C47 C48 F36 -179.0(4)
F35 C47 C48 C43 179.5(4)
C46 C47 C48 C43 0.7(8)
F36 C48 C43 C44 177.8(4)
C47 C48 C43 C44 -1.9(7)
F36 C48 C43 B1 3.3(7)
C47 C48 C43 B1 -176.4(4)
C48 C43 C44 F32 -178.6(4)
B1 C43 C44 F32 -3.6(6)
C48 C43 C44 C45 1.8(7)
B1 C43 C44 C45 176.8(5)
F34 C46 C45 F33 -1.3(9)
C47 C46 C45 F33 178.5(5)
F34 C46 C45 C44 179.4(5)
C47 C46 C45 C44 -0.9(9)
F32 C44 C45 F33 0.6(8)
C43 C44 C45 F33 -179.8(5)
F32 C44 C45 C46 179.9(5)
C43 C44 C45 C46 -0.5(9)
C33 C34 C35 F25 -179.8(4)
F24 C34 C35 F25 1.1(7)
C33 C34 C35 C36 -1.2(7)
F24 C34 C35 C36 179.7(4)
F25 C35 C36 F26 -1.4(6)
C34 C35 C36 F26 -180.0(4)
F25 C35 C36 C31 -178.8(4)
C34 C35 C36 C31 2.6(7)
C32 C31 C36 F26 179.7(4)
B1 C31 C36 F26 5.3(6)
C32 C31 C36 C35 -3.0(6)
B1 C31 C36 C35 -177.4(4)
C38 C37 C42 F31 -177.4(4)
B1 C37 C42 F31 -1.9(6)
C38 C37 C42 C41 2.2(7)
B1 C37 C42 C41 177.6(5)
F31 C42 C41 F30 0.6(7)
C37 C42 C41 F30 -178.9(5)
F31 C42 C41 C40 179.1(5)
C37 C42 C41 C40 -0.4(8)
C42 C37 C38 F27 175.3(4)
B1 C37 C38 F27 0.4(8)
C42 C37 C38 C39 -1.8(7)
B1 C37 C38 C39 -176.6(5)
F28 C39 C38 F27 0.8(7)
C40 C39 C38 F27 -177.6(5)
F28 C39 C38 C37 178.0(5)
C40 C39 C38 C37 -0.4(9)
C1 P1 O1 C19A -167.1(11)
C7 P1 O1 C19A -46.0(11)
C13 P1 O1 C19A 77.8(11)
C1 P1 O1 C19B -168.7(8)
C7 P1 O1 C19B -47.6(8)
C13 P1 O1 C19B 76.2(8)
C48 C43 B1 C25A -132.4(8)
C44 C43 B1 C25A 53.4(9)
C48 C43 B1 C37 107.5(5)
C44 C43 B1 C37 -66.7(5)
C48 C43 B1 C31 -15.3(6)
C44 C43 B1 C31 170.5(4)
C48 C43 B1 C25B -129.1(6)
C44 C43 B1 C25B 56.7(7)
C42 C37 B1 C25A 169.3(7)
C38 C37 B1 C25A -16.2(9)
C42 C37 B1 C43 -67.3(5)
C38 C37 B1 C43 107.2(5)
C42 C37 B1 C31 55.4(5)
C38 C37 B1 C31 -130.1(5)
C42 C37 B1 C25B 172.8(5)
C38 C37 B1 C25B -12.6(7)
C32 C31 B1 C25A -105.0(8)
C36 C31 B1 C25A 68.4(8)
C32 C31 B1 C43 130.1(5)
C36 C31 B1 C43 -56.4(5)
C32 C31 B1 C37 14.3(6)
C36 C31 B1 C37 -172.3(4)
C32 C31 B1 C25B -110.9(6)
C36 C31 B1 C25B 62.5(6)
F28 C39 C40 F29 2.0(9)
C38 C39 C40 F29 -179.5(5)
F28 C39 C40 C41 -176.1(5)
C38 C39 C40 C41 2.3(9)
F30 C41 C40 C39 176.6(5)
C42 C41 C40 C39 -2.0(9)
F30 C41 C40 F29 -1.6(9)
C42 C41 C40 F29 179.8(5)
C19B O1 C19A C20A 105(19)
P1 O1 C19A C20A 86.1(13)
C19B O1 C19A C24A -76(19)
P1 O1 C19A C24A -94.7(11)
O1 C19A C20A F37A 1.4(13)
C24A C19A C20A F37A -177.7(15)
O1 C19A C20A C21A 179.2(17)
C24A C19A C20A C21A 0.0
F37A C20A C21A C22A 177.3(18)
C19A C20A C21A C22A 0.0
C20A C21A C22A F16A 178(2)
C20A C21A C22A C23A 0.0
F16A C22A C23A C24A -177(2)
C21A C22A C23A C24A 0.0
C22A C23A C24A C19A 0.0
O1 C19A C24A C23A -179.2(15)
C20A C19A C24A C23A 0.0
C19A O1 C19B C24B 107(19)
P1 O1 C19B C24B -90.2(13)
C19A O1 C19B C20B -66(19)
P1 O1 C19B C20B 96.2(11)
C24B C19B C20B C21B 0.1(16)
O1 C19B C20B C21B 173.9(14)
C19B C20B C21B C22B -0.9(15)
C20B C21B C22B F16B -175.7(16)
C20B C21B C22B C23B 1.0(15)
F16B C22B C23B C24B 176.9(13)
C21B C22B C23B C24B -0.1(14)
C20B C19B C24B F37B 173.9(12)
O1 C19B C24B F37B 0.7(15)
C20B C19B C24B C23B 0.8(15)
O1 C19B C24B C23B -172.4(13)
C22B C23B C24B F37B -172.5(12)
C22B C23B C24B C19B -0.8(13)
C43 B1 C25A C26A 20.0(12)
C37 B1 C25A C26A 135.0(8)
C31 B1 C25A C26A -103.6(9)
C25B B1 C25A C26A -12(9)
C43 B1 C25A C30A -161.7(6)
C37 B1 C25A C30A -46.8(9)
C31 B1 C25A C30A 74.6(8)
C25B B1 C25A C30A 166(10)
C30A C25A C26A F17A 176.2(14)
B1 C25A C26A F17A -5.7(12)
C30A C25A C26A C27A 0.0
B1 C25A C26A C27A 178.1(14)
F17A C26A C27A F18A 2.4(11)
C25A C26A C27A F18A 178.7(11)
F17A C26A C27A C28A -176.3(13)
C25A C26A C27A C28A 0.0
F18A C27A C28A F19A 1.4(11)
C26A C27A C28A F19A -180.0(10)
F18A C27A C28A C29A -178.6(11)
C26A C27A C28A C29A 0.0
F19A C28A C29A F20A -4.4(11)
C27A C28A C29A F20A 175.6(10)
F19A C28A C29A C30A 180.0(11)
C27A C28A C29A C30A 0.0
F20A C29A C30A F21A 5.0(14)
C28A C29A C30A F21A -180.0(14)
F20A C29A C30A C25A -175.1(11)
C28A C29A C30A C25A 0.0
C26A C25A C30A F21A 180.0(18)
B1 C25A C30A F21A 1.6(16)
C26A C25A C30A C29A 0.0
B1 C25A C30A C29A -178.4(12)
C25A B1 C25B C26B 166(10)
C43 B1 C25B C26B 16.2(7)
C37 B1 C25B C26B 131.1(5)
C31 B1 C25B C26B -105.0(5)
C25A B1 C25B C30B -16(9)
C43 B1 C25B C30B -165.5(4)
C37 B1 C25B C30B -50.6(7)
C31 B1 C25B C30B 73.3(6)
C30B C25B C26B F17B -176.9(10)
B1 C25B C26B F17B 1.4(8)
C30B C25B C26B C27B 0.0
B1 C25B C26B C27B 178.3(8)
F17B C26B C27B F18B -1.7(7)
C25B C26B C27B F18B -178.8(7)
F17B C26B C27B C28B 177.2(9)
C25B C26B C27B C28B 0.0
F18B C27B C28B F19B -2.2(7)
C26B C27B C28B F19B 178.9(7)
F18B C27B C28B C29B 178.9(7)
C26B C27B C28B C29B 0.0
F19B C28B C29B F20B -2.8(6)
C27B C28B C29B F20B 176.1(6)
F19B C28B C29B C30B -178.9(7)
C27B C28B C29B C30B 0.0
F20B C29B C30B F21B 8.8(9)
C28B C29B C30B F21B -175.2(9)
F20B C29B C30B C25B -176.1(6)
C28B C29B C30B C25B 0.0
C26B C25B C30B F21B 175.2(9)
B1 C25B C30B F21B -3.1(9)
C26B C25B C30B C29B 0.0
B1 C25B C30B C29B -178.3(8)
